data_4086721
loop_
_publ_author_name
'Sandoval, John J.'
'Palma, Pilar'
'\'Alvarez, Eleuterio'
'C\'ampora, Juan'
'Rodr\'iguez-Delgado, Antonio'

_publ_section_title
;
 Mechanism of Alkyl Migration in Diorganomagnesium 2,6-Bis(imino)pyridine
 Complexes: Formation of Grignard-Type Complexes with Square-Planar Mg(II)
 Centers
;
_journal_issue 18
_journal_name_full Organometallics
_journal_page_first 3197
_journal_paper_doi 10.1021/acs.organomet.6b00528
_journal_volume 35
_journal_year 2016
_chemical_formula_moiety 'C35 H49 Mg N3'
_chemical_formula_sum 'C35 H49 Mg N3'
_chemical_formula_weight 536.08
_chemical_name_systematic
; 
 ? 
;
_space_group_IT_number 14
_symmetry_cell_setting monoclinic
_symmetry_space_group_name_Hall '-P 2ybc'
_symmetry_space_group_name_H-M 'P 1 21/c 1'
_atom_sites_solution_hydrogens geom
_atom_sites_solution_primary direct
_atom_sites_solution_secondary difmap
_audit_creation_method SHELXL-97
_cell_angle_alpha 90.00
_cell_angle_beta 90.942(15)
_cell_angle_gamma 90.00
_cell_formula_units_Z 4
_cell_length_a 16.136(9)
_cell_length_b 12.187(7)
_cell_length_c 15.831(7)
_cell_measurement_reflns_used 4754
_cell_measurement_temperature 173(2)
_cell_measurement_theta_max 22.27
_cell_measurement_theta_min 2.45
_cell_volume 3113(3)
_computing_cell_refinement 'APEX2 Software Suite (Bruker, 2007)'
_computing_data_collection 'APEX2 Software Suite (Bruker, 2007)'
_computing_data_reduction 'APEX2 Software Suite (Bruker, 2007)'
_computing_molecular_graphics 'SHELXTL (Sheldrick, 2008)'
_computing_publication_material 'SHELXTL and publCIF (Westrip, 2010)'
_computing_structure_refinement 'SHELXL97 (Sheldrick, 2008)'
_computing_structure_solution 'SIR2002 (Burla et al., 2003)'
_diffrn_ambient_temperature 173(2)
_diffrn_detector_area_resol_mean 8.26
_diffrn_measured_fraction_theta_full 0.996
_diffrn_measured_fraction_theta_max 0.996
_diffrn_measurement_device_type
;
 Bruker-Nonius X8kappa APEX II CCD area detector'
;
_diffrn_measurement_method 'phi and omega scans with narrow frames'
_diffrn_radiation_monochromator graphite
_diffrn_radiation_source 'fine-focus sealed tube'
_diffrn_radiation_type MoK\a
_diffrn_radiation_wavelength 0.71073
_diffrn_reflns_av_R_equivalents 0.0988
_diffrn_reflns_av_unetI/netI 0.0780
_diffrn_reflns_limit_h_max 19
_diffrn_reflns_limit_h_min -18
_diffrn_reflns_limit_k_max 14
_diffrn_reflns_limit_k_min -3
_diffrn_reflns_limit_l_max 14
_diffrn_reflns_limit_l_min -19
_diffrn_reflns_number 27796
_diffrn_reflns_theta_full 25.25
_diffrn_reflns_theta_max 25.25
_diffrn_reflns_theta_min 1.26
_diffrn_standards_decay_% 0
_exptl_absorpt_coefficient_mu 0.084
_exptl_absorpt_correction_T_max 0.9833
_exptl_absorpt_correction_T_min 0.9801
_exptl_absorpt_correction_type multi-scan
_exptl_absorpt_process_details
;
program SADABS, Bruker (2001).
;
_exptl_crystal_colour red
_exptl_crystal_density_diffrn 1.144
_exptl_crystal_density_method 'not measured'
_exptl_crystal_description prism
_exptl_crystal_F_000 1168
_exptl_crystal_size_max 0.30
_exptl_crystal_size_mid 0.20
_exptl_crystal_size_min 0.20
_refine_diff_density_max 0.877
_refine_diff_density_min -0.854
_refine_diff_density_rms 0.181
_refine_ls_extinction_method none
_refine_ls_goodness_of_fit_ref 1.077
_refine_ls_hydrogen_treatment constr
_refine_ls_matrix_type full
_refine_ls_number_parameters 362
_refine_ls_number_reflns 5214
_refine_ls_number_restraints 0
_refine_ls_restrained_S_all 1.092
_refine_ls_R_factor_all 0.1114
_refine_ls_R_factor_gt 0.0692
_refine_ls_shift/su_max 0.000
_refine_ls_shift/su_mean 0.000
_refine_ls_structure_factor_coef Fsqd
_refine_ls_weighting_details 'calc w=1/[\s^2^(Fo^2^)+(0.2000P)^2^+0.0000P] where P=(Fo^2^+2Fc^2^)/3'
_refine_ls_weighting_scheme calc
_refine_ls_wR_factor_gt 0.1636
_refine_ls_wR_factor_ref 0.2315
_reflns_number_gt 3362
_reflns_number_total 5214
_reflns_threshold_expression >2sigma(I)
_cod_data_source_file om6b00528_si_002.cif
_cod_data_source_block 1b
_cod_depositor_comments
;
The following automatic conversions were performed:

'_symmetry_cell_setting' value 'Monoclinic' changed to 'monoclinic'
according to
/usr/data/users/saulius/crontab/automatic-downloads/current/ACS/lib/dictionaries/cif_core.dic
dictionary named 'cif_core.dic' version 2.4.2 from 2011-04-26.

Automatic conversion script
Id: cif_fix_values 4268 2015-11-12 08:31:59Z antanas 
;
_cod_original_sg_symbol_H-M 'P 21/c'
_cod_database_code 4086721

loop_
_symmetry_equiv_pos_as_xyz
'x, y, z'
'-x, y+1/2, -z+1/2'
'-x, -y, -z'
'x, -y-1/2, z-1/2'

loop_
_atom_site_label
_atom_site_type_symbol
_atom_site_fract_x
_atom_site_fract_y
_atom_site_fract_z
_atom_site_U_iso_or_equiv
_atom_site_adp_type
_atom_site_occupancy
_atom_site_symmetry_multiplicity
_atom_site_calc_flag
_atom_site_refinement_flags
Mg1 Mg 0.7261(3) 0.1408(3) 0.6675(3) 0.0520(13) Uani 1 1 d .
N1 N 0.7206(8) 0.1035(7) 0.8015(7) 0.053(2) Uani 1 1 d .
N2 N 0.6074(8) 0.2046(7) 0.6930(7) 0.057(2) Uani 1 1 d .
N3 N 0.8438(8) 0.1913(8) 0.7141(7) 0.054(2) Uani 1 1 d .
C1 C 0.6481(10) 0.1592(10) 0.8335(9) 0.058(3) Uani 1 1 d .
C2 C 0.6462(10) 0.1632(11) 0.9221(9) 0.061(3) Uani 1 1 d .
H2 H 0.5961 0.1806 0.9500 0.074 Uiso 1 1 calc R
C3 C 0.7205(10) 0.1409(10) 0.9704(11) 0.065(3) Uani 1 1 d .
H3 H 0.7179 0.1248 1.0290 0.078 Uiso 1 1 calc R
C4 C 0.7924(11) 0.1430(10) 0.9321(9) 0.061(3) Uani 1 1 d .
H4 H 0.8423 0.1477 0.9645 0.073 Uiso 1 1 calc R
C5 C 0.7953(10) 0.1386(9) 0.8451(9) 0.055(3) Uani 1 1 d .
C6 C 0.5909(10) 0.2005(10) 0.7749(9) 0.058(3) Uani 1 1 d .
C7 C 0.5081(10) 0.2380(10) 0.8077(12) 0.072(4) Uani 1 1 d .
H7A H 0.4773 0.2761 0.7626 0.108 Uiso 1 1 calc R
H7B H 0.5170 0.2880 0.8554 0.108 Uiso 1 1 calc R
H7C H 0.4763 0.1741 0.8263 0.108 Uiso 1 1 calc R
C8 C 0.8618(9) 0.1793(10) 0.7960(9) 0.057(3) Uani 1 1 d .
C9 C 0.9433(11) 0.2108(14) 0.8342(13) 0.085(5) Uani 1 1 d .
H9A H 0.9878 0.1906 0.7958 0.127 Uiso 1 1 calc R
H9B H 0.9513 0.1724 0.8881 0.127 Uiso 1 1 calc R
H9C H 0.9445 0.2902 0.8439 0.127 Uiso 1 1 calc R
C10 C 0.7064(10) -0.0194(9) 0.8073(10) 0.064(4) Uani 1 1 d .
H10A H 0.7019 -0.0399 0.8676 0.077 Uiso 1 1 calc R
H10B H 0.6529 -0.0373 0.7791 0.077 Uiso 1 1 calc R
C11 C 0.7727(10) -0.0869(9) 0.7687(9) 0.061(4) Uani 1 1 d .
H11A H 0.8263 -0.0704 0.7973 0.073 Uiso 1 1 calc R
H11B H 0.7777 -0.0668 0.7084 0.073 Uiso 1 1 calc R
C12 C 0.7552(13) -0.2087(11) 0.7756(10) 0.076(4) Uani 1 1 d .
H12A H 0.7545 -0.2298 0.8360 0.091 Uiso 1 1 calc R
H12B H 0.6996 -0.2242 0.7510 0.091 Uiso 1 1 calc R
C13 C 0.8175(14) -0.2759(13) 0.7317(13) 0.097(6) Uani 1 1 d .
H13A H 0.8268 -0.2455 0.6753 0.145 Uiso 1 1 calc R
H13B H 0.7974 -0.3515 0.7264 0.145 Uiso 1 1 calc R
H13C H 0.8697 -0.2753 0.7642 0.145 Uiso 1 1 calc R
C14 C 0.5432(8) 0.2351(9) 0.6326(9) 0.051(3) Uani 1 1 d .
C15 C 0.5262(9) 0.3439(10) 0.6135(10) 0.058(3) Uani 1 1 d .
C16 C 0.4623(9) 0.3690(10) 0.5588(8) 0.056(3) Uani 1 1 d .
H16 H 0.4524 0.4438 0.5449 0.067 Uiso 1 1 calc R
C17 C 0.4115(10) 0.2890(10) 0.5228(9) 0.060(3) Uani 1 1 d .
C18 C 0.4277(9) 0.1813(10) 0.5420(9) 0.058(3) Uani 1 1 d .
H18 H 0.3935 0.1252 0.5186 0.070 Uiso 1 1 calc R
C19 C 0.4960(9) 0.1525(9) 0.5972(9) 0.053(3) Uani 1 1 d .
C20 C 0.5796(10) 0.4368(10) 0.6540(10) 0.065(4) Uani 1 1 d .
H20A H 0.5710 0.5051 0.6224 0.097 Uiso 1 1 calc R
H20B H 0.6383 0.4164 0.6524 0.097 Uiso 1 1 calc R
H20C H 0.5633 0.4476 0.7128 0.097 Uiso 1 1 calc R
C21 C 0.3399(10) 0.3162(12) 0.4640(10) 0.065(4) Uani 1 1 d .
H21A H 0.3606 0.3276 0.4068 0.098 Uiso 1 1 calc R
H21B H 0.3126 0.3832 0.4834 0.098 Uiso 1 1 calc R
H21C H 0.3001 0.2555 0.4636 0.098 Uiso 1 1 calc R
C22 C 0.5108(10) 0.0353(9) 0.6213(10) 0.060(4) Uani 1 1 d .
H22A H 0.5704 0.0229 0.6296 0.091 Uiso 1 1 calc R
H22B H 0.4898 -0.0128 0.5762 0.091 Uiso 1 1 calc R
H22C H 0.4820 0.0189 0.6738 0.091 Uiso 1 1 calc R
C23 C 0.9138(9) 0.2273(9) 0.6630(9) 0.052(3) Uani 1 1 d .
C24 C 0.9649(9) 0.1523(11) 0.6308(11) 0.065(4) Uani 1 1 d .
C25 C 1.0270(9) 0.1857(11) 0.5790(10) 0.062(3) Uani 1 1 d .
H25 H 1.0628 0.1319 0.5561 0.075 Uiso 1 1 calc R
C26 C 1.0399(9) 0.2954(11) 0.5584(10) 0.062(3) Uani 1 1 d .
C27 C 0.9829(10) 0.3706(11) 0.5954(10) 0.064(3) Uani 1 1 d .
H27 H 0.9896 0.4468 0.5851 0.076 Uiso 1 1 calc R
C28 C 0.9209(9) 0.3378(10) 0.6439(8) 0.053(3) Uani 1 1 d .
C29 C 0.9614(12) 0.0303(12) 0.6537(14) 0.091(6) Uani 1 1 d .
H29A H 0.9758 0.0210 0.7137 0.137 Uiso 1 1 calc R
H29B H 1.0009 -0.0104 0.6193 0.137 Uiso 1 1 calc R
H29C H 0.9053 0.0024 0.6429 0.137 Uiso 1 1 calc R
C30 C 1.1076(11) 0.3318(16) 0.5065(12) 0.085(5) Uani 1 1 d .
H30A H 1.1591 0.2964 0.5257 0.127 Uiso 1 1 calc R
H30B H 1.1134 0.4116 0.5112 0.127 Uiso 1 1 calc R
H30C H 1.0961 0.3119 0.4475 0.127 Uiso 1 1 calc R
C31 C 0.8607(10) 0.4202(10) 0.6772(10) 0.066(4) Uani 1 1 d .
H31A H 0.8588 0.4146 0.7389 0.098 Uiso 1 1 calc R
H31B H 0.8055 0.4058 0.6530 0.098 Uiso 1 1 calc R
H31C H 0.8784 0.4942 0.6614 0.098 Uiso 1 1 calc R
C32 C 0.7216(10) 0.0562(10) 0.5483(9) 0.057(3) Uani 1 1 d .
H32A H 0.7101 -0.0219 0.5605 0.068 Uiso 1 1 calc R
H32B H 0.6728 0.0848 0.5165 0.068 Uiso 1 1 calc R
C33 C 0.7933(12) 0.0591(13) 0.4896(10) 0.078(4) Uani 1 1 d .
H33A H 0.8426 0.0291 0.5196 0.093 Uiso 1 1 calc R
H33B H 0.8053 0.1366 0.4757 0.093 Uiso 1 1 calc R
C34 C 0.7806(12) -0.0062(14) 0.4048(11) 0.081(4) Uani 1 1 d .
H34A H 0.8338 -0.0070 0.3745 0.098 Uiso 1 1 calc R
H34B H 0.7666 -0.0831 0.4187 0.098 Uiso 1 1 calc R
C35 C 0.7150(12) 0.0378(13) 0.3466(11) 0.084(5) Uani 1 1 d .
H35A H 0.6610 0.0330 0.3738 0.126 Uiso 1 1 calc R
H35B H 0.7137 -0.0054 0.2943 0.126 Uiso 1 1 calc R
H35C H 0.7272 0.1146 0.3333 0.126 Uiso 1 1 calc R

loop_
_atom_site_aniso_label
_atom_site_aniso_U_11
_atom_site_aniso_U_22
_atom_site_aniso_U_33
_atom_site_aniso_U_23
_atom_site_aniso_U_13
_atom_site_aniso_U_12
Mg1 0.068(3) 0.0335(19) 0.054(3) -0.0030(16) -0.004(2) -0.0003(18)
N1 0.080(6) 0.029(4) 0.051(5) 0.003(4) -0.003(4) -0.004(4)
N2 0.074(6) 0.032(4) 0.064(6) -0.011(4) -0.008(4) 0.007(4)
N3 0.071(5) 0.036(5) 0.055(5) 0.004(4) -0.003(4) -0.004(4)
C1 0.077(7) 0.038(5) 0.060(5) -0.006(5) 0.003(5) -0.008(5)
C2 0.074(8) 0.052(7) 0.058(6) -0.005(6) 0.008(6) -0.012(6)
C3 0.086(9) 0.041(6) 0.067(8) 0.005(6) 0.000(5) 0.004(7)
C4 0.087(8) 0.041(6) 0.055(6) -0.005(5) 0.000(6) 0.004(6)
C5 0.082(7) 0.029(5) 0.054(5) 0.011(5) -0.011(5) -0.001(5)
C6 0.071(7) 0.038(6) 0.064(6) -0.010(5) 0.002(5) -0.010(5)
C7 0.075(8) 0.037(6) 0.104(12) 0.005(7) 0.014(8) -0.001(6)
C8 0.065(7) 0.044(6) 0.061(6) -0.003(5) -0.007(5) 0.006(5)
C9 0.064(8) 0.083(11) 0.106(13) -0.024(9) -0.030(8) 0.015(7)
C10 0.091(10) 0.029(5) 0.071(9) 0.010(5) -0.010(7) -0.004(5)
C11 0.097(10) 0.037(5) 0.049(8) 0.005(5) -0.006(7) -0.003(5)
C12 0.121(13) 0.041(6) 0.065(10) 0.006(6) -0.003(9) 0.005(7)
C13 0.131(17) 0.053(8) 0.106(14) -0.008(8) -0.003(12) 0.020(9)
C14 0.045(6) 0.041(5) 0.067(7) -0.002(5) 0.011(5) -0.004(4)
C15 0.059(8) 0.038(5) 0.078(9) -0.003(5) 0.003(6) 0.005(5)
C16 0.081(9) 0.040(5) 0.046(8) 0.000(5) 0.005(5) 0.001(5)
C17 0.081(9) 0.045(5) 0.054(8) 0.002(5) 0.001(6) -0.001(5)
C18 0.064(8) 0.043(5) 0.067(9) -0.002(5) -0.003(6) -0.001(5)
C19 0.056(7) 0.040(5) 0.062(8) -0.006(5) 0.006(5) 0.003(5)
C20 0.086(10) 0.039(5) 0.068(10) -0.013(6) 0.008(7) -0.003(6)
C21 0.079(10) 0.061(8) 0.056(9) 0.007(6) 0.000(6) 0.003(7)
C22 0.073(10) 0.037(5) 0.071(10) 0.006(6) -0.006(8) -0.005(6)
C23 0.059(6) 0.042(5) 0.055(7) -0.006(5) -0.013(5) -0.013(4)
C24 0.051(8) 0.053(6) 0.092(11) 0.007(6) -0.006(6) -0.003(5)
C25 0.052(8) 0.056(6) 0.078(10) 0.002(6) -0.010(6) -0.004(5)
C26 0.058(8) 0.060(6) 0.066(9) 0.015(6) -0.011(6) -0.007(5)
C27 0.076(9) 0.053(6) 0.062(9) 0.007(6) -0.005(6) -0.007(5)
C28 0.069(8) 0.043(5) 0.047(8) -0.004(5) -0.011(6) -0.009(5)
C29 0.086(13) 0.046(6) 0.143(16) -0.001(8) 0.024(11) 0.001(7)
C30 0.071(11) 0.100(12) 0.084(12) 0.032(9) 0.001(8) -0.012(8)
C31 0.089(10) 0.042(6) 0.065(10) 0.005(6) -0.002(7) 0.000(6)
C32 0.074(9) 0.044(6) 0.052(6) -0.003(5) -0.008(5) -0.002(6)
C33 0.113(12) 0.059(8) 0.062(7) -0.003(6) 0.019(7) 0.004(8)
C34 0.100(13) 0.068(9) 0.076(9) -0.011(7) 0.008(8) 0.012(8)
C35 0.111(14) 0.068(9) 0.074(10) 0.014(8) 0.011(8) -0.003(9)

loop_
_atom_type_symbol
_atom_type_description
_atom_type_scat_dispersion_real
_atom_type_scat_dispersion_imag
_atom_type_scat_source
C C 0.0033 0.0016 'International Tables Vol C Tables 4.2.6.8 and 6.1.1.4'
H H 0.0000 0.0000 'International Tables Vol C Tables 4.2.6.8 and 6.1.1.4'
N N 0.0061 0.0033 'International Tables Vol C Tables 4.2.6.8 and 6.1.1.4'
Mg Mg 0.0486 0.0363 'International Tables Vol C Tables 4.2.6.8 and 6.1.1.4'

loop_
_geom_angle_atom_site_label_1
_geom_angle_atom_site_label_2
_geom_angle_atom_site_label_3
_geom_angle
N2 Mg1 N3 129.6(4)
N2 Mg1 C32 109.0(6)
N3 Mg1 C32 117.6(6)
N2 Mg1 N1 80.7(5)
N3 Mg1 N1 76.8(5)
C32 Mg1 N1 139.0(5)
C5 N1 C1 111.4(10)
C5 N1 C10 112.8(10)
C1 N1 C10 108.5(11)
C5 N1 Mg1 110.9(8)
C1 N1 Mg1 106.9(8)
C10 N1 Mg1 106.0(8)
C6 N2 C14 120.1(12)
C6 N2 Mg1 111.7(10)
C14 N2 Mg1 127.6(9)
C8 N3 C23 114.2(12)
C8 N3 Mg1 119.2(10)
C23 N3 Mg1 126.1(9)
C6 C1 C2 128.9(15)
C6 C1 N1 117.7(13)
C2 C1 N1 113.4(14)
C1 C2 C3 119.5(15)
C1 C2 H2 120.3
C3 C2 H2 120.3
C4 C3 C2 119.0(15)
C4 C3 H3 120.5
C2 C3 H3 120.5
C3 C4 C5 120.2(16)
C3 C4 H4 119.9
C5 C4 H4 119.9
C4 C5 C8 124.7(14)
C4 C5 N1 116.5(14)
C8 C5 N1 118.2(12)
N2 C6 C1 121.5(14)
N2 C6 C7 121.1(14)
C1 C6 C7 117.4(14)
C6 C7 H7A 109.5
C6 C7 H7B 109.5
H7A C7 H7B 109.5
C6 C7 H7C 109.5
H7A C7 H7C 109.5
H7B C7 H7C 109.5
N3 C8 C5 114.5(13)
N3 C8 C9 123.0(15)
C5 C8 C9 122.4(14)
C8 C9 H9A 109.5
C8 C9 H9B 109.5
H9A C9 H9B 109.5
C8 C9 H9C 109.5
H9A C9 H9C 109.5
H9B C9 H9C 109.5
C11 C10 N1 114.2(12)
C11 C10 H10A 108.7
N1 C10 H10A 108.7
C11 C10 H10B 108.7
N1 C10 H10B 108.7
H10A C10 H10B 107.6
C10 C11 C12 112.0(13)
C10 C11 H11A 109.2
C12 C11 H11A 109.2
C10 C11 H11B 109.2
C12 C11 H11B 109.2
H11A C11 H11B 107.9
C13 C12 C11 112.3(15)
C13 C12 H12A 109.1
C11 C12 H12A 109.1
C13 C12 H12B 109.1
C11 C12 H12B 109.1
H12A C12 H12B 107.9
C12 C13 H13A 109.5
C12 C13 H13B 109.5
H13A C13 H13B 109.5
C12 C13 H13C 109.5
H13A C13 H13C 109.5
H13B C13 H13C 109.5
C19 C14 C15 120.3(14)
C19 C14 N2 117.8(11)
C15 C14 N2 121.8(12)
C16 C15 C14 119.7(13)
C16 C15 C20 120.3(11)
C14 C15 C20 120.0(13)
C15 C16 C17 122.3(12)
C15 C16 H16 118.8
C17 C16 H16 118.8
C18 C17 C16 118.1(14)
C18 C17 C21 119.3(13)
C16 C17 C21 122.6(12)
C17 C18 C19 120.7(13)
C17 C18 H18 119.7
C19 C18 H18 119.7
C14 C19 C18 118.8(11)
C14 C19 C22 120.6(13)
C18 C19 C22 120.4(12)
C15 C20 H20A 109.5
C15 C20 H20B 109.5
H20A C20 H20B 109.5
C15 C20 H20C 109.5
H20A C20 H20C 109.5
H20B C20 H20C 109.5
C17 C21 H21A 109.5
C17 C21 H21B 109.5
H21A C21 H21B 109.5
C17 C21 H21C 109.5
H21A C21 H21C 109.5
H21B C21 H21C 109.5
C19 C22 H22A 109.5
C19 C22 H22B 109.5
H22A C22 H22B 109.5
C19 C22 H22C 109.5
H22A C22 H22C 109.5
H22B C22 H22C 109.5
C24 C23 C28 121.8(14)
C24 C23 N3 119.4(11)
C28 C23 N3 118.6(12)
C23 C24 C25 119.2(13)
C23 C24 C29 123.2(14)
C25 C24 C29 117.5(14)
C24 C25 C26 122.7(15)
C24 C25 H25 118.6
C26 C25 H25 118.6
C25 C26 C27 114.8(14)
C25 C26 C30 123.0(15)
C27 C26 C30 122.2(14)
C28 C27 C26 122.5(13)
C28 C27 H27 118.7
C26 C27 H27 118.7
C27 C28 C23 118.9(13)
C27 C28 C31 119.9(12)
C23 C28 C31 121.2(13)
C24 C29 H29A 109.5
C24 C29 H29B 109.5
H29A C29 H29B 109.5
C24 C29 H29C 109.5
H29A C29 H29C 109.5
H29B C29 H29C 109.5
C26 C30 H30A 109.5
C26 C30 H30B 109.5
H30A C30 H30B 109.5
C26 C30 H30C 109.5
H30A C30 H30C 109.5
H30B C30 H30C 109.5
C28 C31 H31A 109.5
C28 C31 H31B 109.5
H31A C31 H31B 109.5
C28 C31 H31C 109.5
H31A C31 H31C 109.5
H31B C31 H31C 109.5
C33 C32 Mg1 121.2(10)
C33 C32 H32A 107.0
Mg1 C32 H32A 107.0
C33 C32 H32B 107.0
Mg1 C32 H32B 107.0
H32A C32 H32B 106.8
C32 C33 C34 115.3(15)
C32 C33 H33A 108.5
C34 C33 H33A 108.5
C32 C33 H33B 108.5
C34 C33 H33B 108.5
H33A C33 H33B 107.5
C35 C34 C33 115.3(15)
C35 C34 H34A 108.4
C33 C34 H34A 108.4
C35 C34 H34B 108.4
C33 C34 H34B 108.4
H34A C34 H34B 107.5
C34 C35 H35A 109.5
C34 C35 H35B 109.5
H35A C35 H35B 109.5
C34 C35 H35C 109.5
H35A C35 H35C 109.5
H35B C35 H35C 109.5

loop_
_geom_bond_atom_site_label_1
_geom_bond_atom_site_label_2
_geom_bond_distance
Mg1 N2 2.112(13)
Mg1 N3 2.116(13)
Mg1 C32 2.151(14)
Mg1 N1 2.171(11)
N1 C5 1.445(18)
N1 C1 1.451(19)
N1 C10 1.518(14)
N2 C6 1.329(18)
N2 C14 1.447(18)
N3 C8 1.332(18)
N3 C23 1.468(18)
C1 C6 1.39(2)
C1 C2 1.40(2)
C2 C3 1.44(2)
C2 H2 0.9500
C3 C4 1.32(2)
C3 H3 0.9500
C4 C5 1.38(2)
C4 H4 0.9500
C5 C8 1.43(2)
C6 C7 1.51(2)
C7 H7A 0.9800
C7 H7B 0.9800
C7 H7C 0.9800
C8 C9 1.49(2)
C9 H9A 0.9800
C9 H9B 0.9800
C9 H9C 0.9800
C10 C11 1.49(2)
C10 H10A 0.9900
C10 H10B 0.9900
C11 C12 1.516(18)
C11 H11A 0.9900
C11 H11B 0.9900
C12 C13 1.48(3)
C12 H12A 0.9900
C12 H12B 0.9900
C13 H13A 0.9800
C13 H13B 0.9800
C13 H13C 0.9800
C14 C19 1.377(18)
C14 C15 1.387(17)
C15 C16 1.37(2)
C15 C20 1.556(19)
C16 C17 1.391(19)
C16 H16 0.9500
C17 C18 1.371(18)
C17 C21 1.51(2)
C18 C19 1.44(2)
C18 H18 0.9500
C19 C22 1.497(16)
C20 H20A 0.9800
C20 H20B 0.9800
C20 H20C 0.9800
C21 H21A 0.9800
C21 H21B 0.9800
C21 H21C 0.9800
C22 H22A 0.9800
C22 H22B 0.9800
C22 H22C 0.9800
C23 C24 1.34(2)
C23 C28 1.385(17)
C24 C25 1.37(2)
C24 C29 1.53(2)
C25 C26 1.392(19)
C25 H25 0.9500
C26 C27 1.43(2)
C26 C30 1.45(2)
C27 C28 1.33(2)
C27 H27 0.9500
C28 C31 1.50(2)
C29 H29A 0.9800
C29 H29B 0.9800
C29 H29C 0.9800
C30 H30A 0.9800
C30 H30B 0.9800
C30 H30C 0.9800
C31 H31A 0.9800
C31 H31B 0.9800
C31 H31C 0.9800
C32 C33 1.50(2)
C32 H32A 0.9900
C32 H32B 0.9900
C33 C34 1.57(2)
C33 H33A 0.9900
C33 H33B 0.9900
C34 C35 1.49(2)
C34 H34A 0.9900
C34 H34B 0.9900
C35 H35A 0.9800
C35 H35B 0.9800
C35 H35C 0.9800

loop_
_geom_torsion_atom_site_label_1
_geom_torsion_atom_site_label_2
_geom_torsion_atom_site_label_3
_geom_torsion_atom_site_label_4
_geom_torsion
N2 Mg1 N1 C5 -131.4(8)
N3 Mg1 N1 C5 3.1(7)
C32 Mg1 N1 C5 120.2(10)
N2 Mg1 N1 C1 -9.8(7)
N3 Mg1 N1 C1 124.7(8)
C32 Mg1 N1 C1 -118.2(10)
N2 Mg1 N1 C10 105.8(9)
N3 Mg1 N1 C10 -119.7(9)
C32 Mg1 N1 C10 -2.6(14)
N3 Mg1 N2 C6 -58.8(10)
C32 Mg1 N2 C6 144.3(8)
N1 Mg1 N2 C6 5.5(8)
N3 Mg1 N2 C14 130.3(9)
C32 Mg1 N2 C14 -26.6(11)
N1 Mg1 N2 C14 -165.5(10)
N2 Mg1 N3 C8 66.2(11)
C32 Mg1 N3 C8 -138.5(9)
N1 Mg1 N3 C8 0.4(9)
N2 Mg1 N3 C23 -121.9(10)
C32 Mg1 N3 C23 33.4(11)
N1 Mg1 N3 C23 172.3(10)
C5 N1 C1 C6 134.8(12)
C10 N1 C1 C6 -100.4(13)
Mg1 N1 C1 C6 13.5(13)
C5 N1 C1 C2 -45.3(13)
C10 N1 C1 C2 79.5(14)
Mg1 N1 C1 C2 -166.6(9)
C6 C1 C2 C3 -164.2(13)
N1 C1 C2 C3 16.0(16)
C1 C2 C3 C4 16.1(18)
C2 C3 C4 C5 -16.5(18)
C3 C4 C5 C8 155.8(13)
C3 C4 C5 N1 -15.5(16)
C1 N1 C5 C4 46.6(13)
C10 N1 C5 C4 -75.7(14)
Mg1 N1 C5 C4 165.5(8)
C1 N1 C5 C8 -125.3(12)
C10 N1 C5 C8 112.4(12)
Mg1 N1 C5 C8 -6.3(13)
C14 N2 C6 C1 172.3(10)
Mg1 N2 C6 C1 0.6(14)
C14 N2 C6 C7 -6.1(16)
Mg1 N2 C6 C7 -177.8(9)
C2 C1 C6 N2 169.8(12)
N1 C1 C6 N2 -10.3(17)
C2 C1 C6 C7 -12(2)
N1 C1 C6 C7 168.1(10)
C23 N3 C8 C5 -176.7(10)
Mg1 N3 C8 C5 -3.9(14)
C23 N3 C8 C9 6.2(17)
Mg1 N3 C8 C9 179.0(10)
C4 C5 C8 N3 -164.3(12)
N1 C5 C8 N3 6.9(16)
C4 C5 C8 C9 13(2)
N1 C5 C8 C9 -176.0(11)
C5 N1 C10 C11 -61.6(16)
C1 N1 C10 C11 174.4(12)
Mg1 N1 C10 C11 60.0(13)
N1 C10 C11 C12 -179.5(12)
C10 C11 C12 C13 175.6(15)
C6 N2 C14 C19 -91.3(14)
Mg1 N2 C14 C19 78.9(14)
C6 N2 C14 C15 85.5(16)
Mg1 N2 C14 C15 -104.2(13)
C19 C14 C15 C16 0(2)
N2 C14 C15 C16 -177.1(12)
C19 C14 C15 C20 179.8(13)
N2 C14 C15 C20 3(2)
C14 C15 C16 C17 2(2)
C20 C15 C16 C17 -178.2(13)
C15 C16 C17 C18 -1(2)
C15 C16 C17 C21 178.6(14)
C16 C17 C18 C19 -1(2)
C21 C17 C18 C19 179.4(13)
C15 C14 C19 C18 -2(2)
N2 C14 C19 C18 175.3(12)
C15 C14 C19 C22 -176.5(13)
N2 C14 C19 C22 0(2)
C17 C18 C19 C14 2(2)
C17 C18 C19 C22 177.0(14)
C8 N3 C23 C24 87.7(15)
Mg1 N3 C23 C24 -84.6(15)
C8 N3 C23 C28 -97.6(14)
Mg1 N3 C23 C28 90.2(13)
C28 C23 C24 C25 1(2)
N3 C23 C24 C25 176.0(13)
C28 C23 C24 C29 177.1(15)
N3 C23 C24 C29 -8(2)
C23 C24 C25 C26 0(2)
C29 C24 C25 C26 -175.6(16)
C24 C25 C26 C27 0(2)
C24 C25 C26 C30 177.3(16)
C25 C26 C27 C28 -2(2)
C30 C26 C27 C28 -179.3(15)
C26 C27 C28 C23 4(2)
C26 C27 C28 C31 -176.7(14)
C24 C23 C28 C27 -3(2)
N3 C23 C28 C27 -177.9(12)
C24 C23 C28 C31 177.0(14)
N3 C23 C28 C31 2.4(19)
N2 Mg1 C32 C33 144.0(11)
N3 Mg1 C32 C33 -16.1(13)
N1 Mg1 C32 C33 -118.2(12)
Mg1 C32 C33 C34 -179.8(11)
C32 C33 C34 C35 66(2)
